data_4507743
loop_
_publ_author_name
'Yadav, Vitthal N.'
'G\"orbitz, Carl Henrik'

_publ_section_title
;
 Water of Hydration in 2:1 Hydrogen-Bonded Complexes between
 1,5,7-Triazabicyclo[4.4.0]dec-5-ene and Dicarboxylic Acids
;
_journal_issue 5
_journal_name_full 'Crystal Growth &amp; Design'
_journal_page_first 2174
_journal_paper_doi 10.1021/cg400250n
_journal_volume 13
_journal_year 2013
_chemical_formula_moiety 'C5 H6 O4, 2(C7 H14 N3), 5(H2 O)'
_chemical_formula_sum 'C19 H44 N6 O9'
_chemical_formula_weight 500.60
_chemical_name_systematic
;
bis(1,3,4,6,7,8-hexahydro-2H-pyrimido[1,2-a]pyrimidinium)glutarate.pentahydrate
;
_space_group_IT_number 2
_symmetry_cell_setting triclinic
_symmetry_space_group_name_Hall '-P 1'
_symmetry_space_group_name_H-M 'P -1'
_atom_sites_solution_hydrogens geom
_atom_sites_solution_primary direct
_atom_sites_solution_secondary difmap
_audit_creation_method SHELXL-97
_audit_update_record
;
2013-01-24 # Formatted by publCIF
;
_cell_angle_alpha 89.541(5)
_cell_angle_beta 78.601(5)
_cell_angle_gamma 84.300(6)
_cell_formula_units_Z 2
_cell_length_a 7.389(3)
_cell_length_b 12.276(5)
_cell_length_c 14.769(6)
_cell_measurement_reflns_used 1866
_cell_measurement_temperature 105(2)
_cell_measurement_theta_max 23.22
_cell_measurement_theta_min 2.81
_cell_volume 1306.6(9)
_computing_cell_refinement 'SAINT-Plus (Bruker,2007)'
_computing_data_collection APEX2(Bruker2007)
_computing_data_reduction 'SAINT-Plus (Bruker,2007)'
_computing_molecular_graphics 'SHELXTL (Sheldrick, 2008)'
_computing_publication_material 'SHELXTL (Sheldrick, 2008)'
_computing_structure_refinement 'SHELXL-97 (Sheldrick, 2008)'
_computing_structure_solution 'SHELXS-97 (Sheldrick, 2008)'
_diffrn_ambient_temperature 105(2)
_diffrn_detector_area_resol_mean 8.3
_diffrn_measured_fraction_theta_full 0.988
_diffrn_measured_fraction_theta_max 0.988
_diffrn_measurement_device_type 'CCD area detector'
_diffrn_measurement_method 'phi and omega scans'
_diffrn_radiation_monochromator graphite
_diffrn_radiation_source 'fine-focus sealed tube'
_diffrn_radiation_type MoK\a
_diffrn_radiation_wavelength 0.71073
_diffrn_reflns_av_R_equivalents 0.0357
_diffrn_reflns_av_sigmaI/netI 0.0678
_diffrn_reflns_limit_h_max 9
_diffrn_reflns_limit_h_min -9
_diffrn_reflns_limit_k_max 15
_diffrn_reflns_limit_k_min -15
_diffrn_reflns_limit_l_max 18
_diffrn_reflns_limit_l_min -17
_diffrn_reflns_number 10795
_diffrn_reflns_theta_full 26.70
_diffrn_reflns_theta_max 26.70
_diffrn_reflns_theta_min 2.17
_exptl_absorpt_coefficient_mu 0.100
_exptl_absorpt_correction_T_max 0.995
_exptl_absorpt_correction_T_min 0.988
_exptl_absorpt_correction_type multi-scan
_exptl_absorpt_process_details '(SADABS; Bruker, 2007)'
_exptl_crystal_colour colourless
_exptl_crystal_density_diffrn 1.272
_exptl_crystal_density_method 'not measured'
_exptl_crystal_description blocks
_exptl_crystal_F_000 544
_exptl_crystal_size_max 0.20
_exptl_crystal_size_mid 0.10
_exptl_crystal_size_min 0.05
_refine_diff_density_max 0.245
_refine_diff_density_min -0.260
_refine_diff_density_rms 0.051
_refine_ls_extinction_method none
_refine_ls_goodness_of_fit_ref 0.952
_refine_ls_hydrogen_treatment mixed
_refine_ls_matrix_type full
_refine_ls_number_parameters 337
_refine_ls_number_reflns 5424
_refine_ls_number_restraints 15
_refine_ls_restrained_S_all 0.951
_refine_ls_R_factor_all 0.0939
_refine_ls_R_factor_gt 0.0487
_refine_ls_shift/su_max 0.001
_refine_ls_shift/su_mean 0.000
_refine_ls_structure_factor_coef Fsqd
_refine_ls_weighting_details 'calc w=1/[\s^2^(Fo^2^)+(0.0647P)^2^+0.0000P] where P=(Fo^2^+2Fc^2^)/3'
_refine_ls_weighting_scheme calc
_refine_ls_wR_factor_gt 0.1099
_refine_ls_wR_factor_ref 0.1302
_reflns_number_gt 3297
_reflns_number_total 5548
_reflns_threshold_expression >2sigma(I)
_cod_data_source_file cg400250n_si_002.cif
_cod_data_source_block vny120glult
_cod_original_cell_volume 1306.7(9)
_cod_database_code 4507743
_publcif_info_exptl_table_max_cols 6

loop_
_symmetry_equiv_pos_as_xyz
'x, y, z'
'-x, -y, -z'

loop_
_atom_site_label
_atom_site_type_symbol
_atom_site_fract_x
_atom_site_fract_y
_atom_site_fract_z
_atom_site_U_iso_or_equiv
_atom_site_adp_type
_atom_site_occupancy
_atom_site_symmetry_multiplicity
_atom_site_calc_flag
_atom_site_refinement_flags
O1 O 0.3174(2) 0.41487(12) 0.17336(10) 0.0341(4) Uani 1 1 d .
O2 O 0.2230(2) 0.58708(11) 0.21902(10) 0.0303(4) Uani 1 1 d .
O3 O 0.2142(2) 0.20747(12) 0.54682(10) 0.0348(4) Uani 1 1 d .
O4 O 0.3531(2) 0.20770(11) 0.39887(10) 0.0307(4) Uani 1 1 d .
C1 C 0.2420(3) 0.48551(17) 0.23497(15) 0.0269(5) Uani 1 1 d .
C2 C 0.1776(3) 0.44688(18) 0.33273(14) 0.0294(5) Uani 1 1 d .
H21 H 0.1272 0.3754 0.3307 0.035 Uiso 1 1 calc R
H22 H 0.0767 0.4999 0.3655 0.035 Uiso 1 1 calc R
C3 C 0.3359(3) 0.43518(17) 0.38605(15) 0.0291(5) Uani 1 1 d .
H31 H 0.3731 0.5086 0.3963 0.035 Uiso 1 1 calc R
H32 H 0.4442 0.3915 0.3485 0.035 Uiso 1 1 calc R
C4 C 0.2815(3) 0.37987(17) 0.47943(15) 0.0303(5) Uani 1 1 d .
H41 H 0.3683 0.3972 0.5192 0.036 Uiso 1 1 calc R
H42 H 0.1557 0.4116 0.5095 0.036 Uiso 1 1 calc R
C5 C 0.2819(3) 0.25554(17) 0.47424(15) 0.0260(5) Uani 1 1 d .
N1A N 0.2629(2) 0.47550(14) -0.00545(12) 0.0296(4) Uani 1 1 d .
H1A H 0.2861 0.4564 0.0490 0.036 Uiso 1 1 calc R
N2A N 0.2247(2) 0.61408(15) -0.11006(12) 0.0300(4) Uani 1 1 d .
N3A N 0.2930(2) 0.65213(14) 0.03226(12) 0.0277(4) Uani 1 1 d .
H3A H 0.3104 0.6285 0.0866 0.033 Uiso 1 1 calc R
C1A C 0.2281(3) 0.39074(19) -0.06706(17) 0.0373(6) Uani 1 1 d .
H11A H 0.0936 0.3827 -0.0566 0.045 Uiso 1 1 calc R
H12A H 0.2936 0.3197 -0.0543 0.045 Uiso 1 1 calc R
C2A C 0.2966(3) 0.4227(2) -0.16576(17) 0.0419(6) Uani 1 1 d .
H21A H 0.2629 0.3698 -0.2083 0.050 Uiso 1 1 calc R
H22A H 0.4335 0.4217 -0.1784 0.050 Uiso 1 1 calc R
C3A C 0.2095(3) 0.5367(2) -0.18163(16) 0.0420(6) Uani 1 1 d .
H31A H 0.2713 0.5630 -0.2424 0.050 Uiso 1 1 calc R
H32A H 0.0769 0.5333 -0.1832 0.050 Uiso 1 1 calc R
C4A C 0.2002(3) 0.7306(2) -0.13298(17) 0.0412(6) Uani 1 1 d .
H41A H 0.0959 0.7433 -0.1660 0.049 Uiso 1 1 calc R
H42A H 0.3139 0.7504 -0.1748 0.049 Uiso 1 1 calc R
C5A C 0.1615(3) 0.80291(19) -0.04771(17) 0.0400(6) Uani 1 1 d .
H51A H 0.1712 0.8803 -0.0657 0.048 Uiso 1 1 calc R
H52A H 0.0341 0.7966 -0.0128 0.048 Uiso 1 1 calc R
C6A C 0.3002(3) 0.76806(18) 0.01196(17) 0.0369(6) Uani 1 1 d .
H61A H 0.4265 0.7812 -0.0207 0.044 Uiso 1 1 calc R
H62A H 0.2707 0.8114 0.0702 0.044 Uiso 1 1 calc R
C7A C 0.2609(3) 0.58069(17) -0.02875(14) 0.0246(5) Uani 1 1 d .
N1B N 0.2065(2) -0.02650(15) 0.54230(12) 0.0277(4) Uani 1 1 d .
H1B H 0.2155 0.0438 0.5491 0.033 Uiso 1 1 calc R
N2B N 0.2971(2) -0.18578(14) 0.45400(12) 0.0263(4) Uani 1 1 d .
N3B N 0.3908(2) -0.01866(14) 0.39853(11) 0.0254(4) Uani 1 1 d .
H3B H 0.3896 0.0522 0.4076 0.031 Uiso 1 1 calc R
C1B C 0.0917(3) -0.08256(18) 0.61624(15) 0.0319(5) Uani 1 1 d .
H11B H -0.0346 -0.0840 0.6034 0.038 Uiso 1 1 calc R
H12B H 0.0814 -0.0435 0.6757 0.038 Uiso 1 1 calc R
C2B C 0.1809(3) -0.19824(19) 0.62191(15) 0.0328(5) Uani 1 1 d .
H21B H 0.3016 -0.1966 0.6411 0.039 Uiso 1 1 calc R
H22B H 0.1000 -0.2396 0.6685 0.039 Uiso 1 1 calc R
C3B C 0.2099(3) -0.25402(18) 0.52859(15) 0.0329(5) Uani 1 1 d .
H31B H 0.2891 -0.3239 0.5292 0.039 Uiso 1 1 calc R
H32B H 0.0886 -0.2713 0.5167 0.039 Uiso 1 1 calc R
C4B C 0.3751(3) -0.24156(17) 0.36551(14) 0.0316(5) Uani 1 1 d .
H41B H 0.2929 -0.2969 0.3543 0.038 Uiso 1 1 calc R
H42B H 0.4979 -0.2802 0.3683 0.038 Uiso 1 1 calc R
C5B C 0.3960(3) -0.16129(18) 0.28615(15) 0.0321(5) Uani 1 1 d .
H51B H 0.4690 -0.1983 0.2293 0.039 Uiso 1 1 calc R
H52B H 0.2723 -0.1339 0.2743 0.039 Uiso 1 1 calc R
C6B C 0.4940(3) -0.06662(17) 0.31151(14) 0.0279(5) Uani 1 1 d .
H61B H 0.6220 -0.0930 0.3177 0.033 Uiso 1 1 calc R
H62B H 0.5010 -0.0109 0.2624 0.033 Uiso 1 1 calc R
C7B C 0.2981(3) -0.07709(17) 0.46505(14) 0.0246(5) Uani 1 1 d .
O1W O 0.2884(3) 0.20161(14) 0.21928(12) 0.0516(5) Uani 1 1 d D
H11W H 0.297(4) 0.2649(17) 0.1960(19) 0.077 Uiso 1 1 d D
H12W H 0.314(4) 0.203(2) 0.2732(14) 0.077 Uiso 1 1 d D
O2W O 0.0629(2) 0.25217(13) 0.72680(11) 0.0362(4) Uani 1 1 d D
H21W H 0.106(3) 0.246(2) 0.6669(12) 0.054 Uiso 1 1 d D
H22W H -0.024(3) 0.3025(18) 0.7327(17) 0.054 Uiso 1 1 d D
O3W O 0.0565(2) 0.06581(13) 0.83126(11) 0.0341(4) Uani 1 1 d D
H31W H 0.061(3) 0.1248(16) 0.7978(15) 0.051 Uiso 1 1 d D
H32W H 0.146(3) 0.068(2) 0.8603(16) 0.051 Uiso 1 1 d D
O4W O 0.2738(2) 0.02618(13) 0.11292(10) 0.0305(4) Uani 1 1 d D
H41W H 0.171(3) -0.0011(18) 0.1295(17) 0.046 Uiso 1 1 d D
H42W H 0.272(3) 0.0820(16) 0.1488(15) 0.046 Uiso 1 1 d D
O5W O 0.6512(2) -0.07859(14) 0.07409(11) 0.0351(4) Uani 1 1 d D
H51W H 0.535(2) -0.052(2) 0.0904(16) 0.053 Uiso 1 1 d D
H52W H 0.682(3) -0.066(2) 0.0165(12) 0.053 Uiso 1 1 d D

loop_
_atom_site_aniso_label
_atom_site_aniso_U_11
_atom_site_aniso_U_22
_atom_site_aniso_U_33
_atom_site_aniso_U_23
_atom_site_aniso_U_13
_atom_site_aniso_U_12
O1 0.0424(9) 0.0297(8) 0.0260(8) 0.0019(7) 0.0002(7) 0.0023(7)
O2 0.0355(9) 0.0253(8) 0.0302(9) 0.0025(7) -0.0076(7) -0.0017(7)
O3 0.0460(10) 0.0309(9) 0.0254(9) 0.0045(7) -0.0037(7) -0.0010(7)
O4 0.0402(9) 0.0256(8) 0.0246(8) 0.0007(7) -0.0032(7) -0.0010(7)
C1 0.0239(11) 0.0302(12) 0.0271(12) 0.0018(10) -0.0077(9) -0.0005(9)
C2 0.0282(12) 0.0330(12) 0.0253(12) 0.0031(10) -0.0038(9) 0.0024(10)
C3 0.0361(13) 0.0234(11) 0.0301(12) 0.0026(9) -0.0113(10) -0.0046(9)
C4 0.0394(13) 0.0265(12) 0.0261(12) 0.0003(9) -0.0106(10) -0.0004(10)
C5 0.0269(11) 0.0275(11) 0.0252(12) 0.0027(10) -0.0103(9) -0.0008(9)
N1A 0.0339(10) 0.0260(10) 0.0293(10) 0.0003(8) -0.0069(8) -0.0032(8)
N2A 0.0299(10) 0.0385(11) 0.0219(10) 0.0020(8) -0.0068(8) -0.0020(8)
N3A 0.0348(10) 0.0233(9) 0.0267(10) 0.0018(8) -0.0117(8) -0.0006(8)
C1A 0.0277(12) 0.0326(13) 0.0504(16) -0.0125(11) -0.0031(11) -0.0057(10)
C2A 0.0287(13) 0.0549(16) 0.0408(15) -0.0192(12) 0.0001(11) -0.0109(11)
C3A 0.0331(13) 0.0668(18) 0.0276(13) -0.0076(12) -0.0071(11) -0.0092(12)
C4A 0.0417(14) 0.0475(15) 0.0342(14) 0.0188(12) -0.0093(11) -0.0019(12)
C5A 0.0443(15) 0.0296(13) 0.0465(16) 0.0139(11) -0.0106(12) -0.0033(11)
C6A 0.0413(14) 0.0263(12) 0.0445(15) 0.0046(11) -0.0113(12) -0.0049(10)
C7A 0.0197(10) 0.0290(12) 0.0246(11) 0.0001(9) -0.0030(9) -0.0021(9)
N1B 0.0291(10) 0.0291(10) 0.0238(10) -0.0001(8) -0.0010(8) -0.0063(8)
N2B 0.0306(10) 0.0260(10) 0.0230(10) 0.0045(8) -0.0064(8) -0.0049(8)
N3B 0.0292(10) 0.0219(9) 0.0243(10) 0.0009(8) -0.0022(8) -0.0043(7)
C1B 0.0292(12) 0.0414(13) 0.0238(12) 0.0033(10) -0.0005(9) -0.0069(10)
C2B 0.0289(12) 0.0439(14) 0.0274(12) 0.0111(11) -0.0078(10) -0.0081(10)
C3B 0.0339(13) 0.0315(12) 0.0340(13) 0.0115(10) -0.0079(10) -0.0059(10)
C4B 0.0444(14) 0.0255(12) 0.0261(12) 0.0016(9) -0.0110(10) -0.0015(10)
C5B 0.0436(14) 0.0288(12) 0.0244(12) 0.0016(10) -0.0104(10) 0.0012(10)
C6B 0.0325(12) 0.0271(11) 0.0227(11) 0.0026(9) -0.0026(9) -0.0020(9)
C7B 0.0232(11) 0.0273(12) 0.0247(11) 0.0037(9) -0.0081(9) -0.0024(9)
O1W 0.0982(15) 0.0302(9) 0.0314(10) 0.0026(8) -0.0186(10) -0.0194(10)
O2W 0.0414(10) 0.0357(9) 0.0288(9) 0.0026(8) -0.0064(8) 0.0079(7)
O3W 0.0330(9) 0.0372(9) 0.0344(10) 0.0063(7) -0.0097(7) -0.0089(8)
O4W 0.0334(9) 0.0315(9) 0.0264(9) -0.0022(7) -0.0043(7) -0.0056(7)
O5W 0.0326(9) 0.0463(10) 0.0267(9) 0.0061(8) -0.0078(7) -0.0027(8)

loop_
_atom_type_symbol
_atom_type_description
_atom_type_scat_dispersion_real
_atom_type_scat_dispersion_imag
_atom_type_scat_source
C C 0.0033 0.0016 'International Tables Vol C Tables 4.2.6.8 and 6.1.1.4'
H H 0.0000 0.0000 'International Tables Vol C Tables 4.2.6.8 and 6.1.1.4'
N N 0.0061 0.0033 'International Tables Vol C Tables 4.2.6.8 and 6.1.1.4'
O O 0.0106 0.0060 'International Tables Vol C Tables 4.2.6.8 and 6.1.1.4'

loop_
_geom_angle_atom_site_label_1
_geom_angle_atom_site_label_2
_geom_angle_atom_site_label_3
_geom_angle
O2 C1 O1 122.9(2)
O2 C1 C2 118.62(19)
O1 C1 C2 118.43(19)
C1 C2 C3 111.66(18)
C1 C2 H21 109.3
C3 C2 H21 109.3
C1 C2 H22 109.3
C3 C2 H22 109.3
H21 C2 H22 107.9
C2 C3 C4 112.36(18)
C2 C3 H31 109.1
C4 C3 H31 109.1
C2 C3 H32 109.1
C4 C3 H32 109.1
H31 C3 H32 107.9
C5 C4 C3 114.76(18)
C5 C4 H41 108.6
C3 C4 H41 108.6
C5 C4 H42 108.6
C3 C4 H42 108.6
H41 C4 H42 107.6
O4 C5 O3 124.2(2)
O4 C5 C4 118.26(19)
O3 C5 C4 117.49(19)
C7A N1A C1A 122.40(19)
C7A N1A H1A 118.8
C1A N1A H1A 118.8
C7A N2A C3A 121.67(19)
C7A N2A C4A 122.12(19)
C3A N2A C4A 116.20(18)
C7A N3A C6A 122.14(18)
C7A N3A H3A 118.9
C6A N3A H3A 118.9
N1A C1A C2A 108.99(19)
N1A C1A H11A 109.9
C2A C1A H11A 109.9
N1A C1A H12A 109.9
C2A C1A H12A 109.9
H11A C1A H12A 108.3
C1A C2A C3A 109.28(19)
C1A C2A H21A 109.8
C3A C2A H21A 109.8
C1A C2A H22A 109.8
C3A C2A H22A 109.8
H21A C2A H22A 108.3
N2A C3A C2A 112.2(2)
N2A C3A H31A 109.2
C2A C3A H31A 109.2
N2A C3A H32A 109.2
C2A C3A H32A 109.2
H31A C3A H32A 107.9
N2A C4A C5A 111.83(18)
N2A C4A H41A 109.2
C5A C4A H41A 109.2
N2A C4A H42A 109.2
C5A C4A H42A 109.2
H41A C4A H42A 107.9
C6A C5A C4A 109.12(19)
C6A C5A H51A 109.9
C4A C5A H51A 109.9
C6A C5A H52A 109.9
C4A C5A H52A 109.9
H51A C5A H52A 108.3
N3A C6A C5A 109.04(19)
N3A C6A H61A 109.9
C5A C6A H61A 109.9
N3A C6A H62A 109.9
C5A C6A H62A 109.9
H61A C6A H62A 108.3
N3A C7A N1A 118.07(19)
N3A C7A N2A 120.76(19)
N1A C7A N2A 121.2(2)
C7B N1B C1B 122.76(19)
C7B N1B H1B 118.6
C1B N1B H1B 118.6
C7B N2B C3B 121.75(18)
C7B N2B C4B 121.99(17)
C3B N2B C4B 116.20(17)
C7B N3B C6B 122.95(18)
C7B N3B H3B 118.5
C6B N3B H3B 118.5
N1B C1B C2B 108.49(18)
N1B C1B H11B 110.0
C2B C1B H11B 110.0
N1B C1B H12B 110.0
C2B C1B H12B 110.0
H11B C1B H12B 108.4
C3B C2B C1B 109.48(18)
C3B C2B H21B 109.8
C1B C2B H21B 109.8
C3B C2B H22B 109.8
C1B C2B H22B 109.8
H21B C2B H22B 108.2
N2B C3B C2B 112.08(19)
N2B C3B H31B 109.2
C2B C3B H31B 109.2
N2B C3B H32B 109.2
C2B C3B H32B 109.2
H31B C3B H32B 107.9
N2B C4B C5B 111.47(18)
N2B C4B H41B 109.3
C5B C4B H41B 109.3
N2B C4B H42B 109.3
C5B C4B H42B 109.3
H41B C4B H42B 108.0
C6B C5B C4B 108.81(18)
C6B C5B H51B 109.9
C4B C5B H51B 109.9
C6B C5B H52B 109.9
C4B C5B H52B 109.9
H51B C5B H52B 108.3
N3B C6B C5B 108.75(17)
N3B C6B H61B 109.9
C5B C6B H61B 109.9
N3B C6B H62B 109.9
C5B C6B H62B 109.9
H61B C6B H62B 108.3
N1B C7B N3B 119.01(19)
N1B C7B N2B 120.68(19)
N3B C7B N2B 120.32(19)
H11W O1W H12W 108(2)
H21W O2W H22W 105(2)
H31W O3W H32W 105(2)
H41W O4W H42W 108(2)
H51W O5W H52W 106(2)

loop_
_geom_bond_atom_site_label_1
_geom_bond_atom_site_label_2
_geom_bond_distance
O1 C1 1.268(2)
O2 C1 1.266(2)
O3 C5 1.259(2)
O4 C5 1.256(2)
C1 C2 1.516(3)
C2 C3 1.529(3)
C2 H21 0.9900
C2 H22 0.9900
C3 C4 1.531(3)
C3 H31 0.9900
C3 H32 0.9900
C4 C5 1.528(3)
C4 H41 0.9900
C4 H42 0.9900
N1A C7A 1.333(3)
N1A C1A 1.462(3)
N1A H1A 0.8800
N2A C7A 1.334(3)
N2A C3A 1.455(3)
N2A C4A 1.469(3)
N3A C7A 1.333(3)
N3A C6A 1.456(3)
N3A H3A 0.8800
C1A C2A 1.508(3)
C1A H11A 0.9900
C1A H12A 0.9900
C2A C3A 1.517(4)
C2A H21A 0.9900
C2A H22A 0.9900
C3A H31A 0.9900
C3A H32A 0.9900
C4A C5A 1.511(4)
C4A H41A 0.9900
C4A H42A 0.9900
C5A C6A 1.508(3)
C5A H51A 0.9900
C5A H52A 0.9900
C6A H61A 0.9900
C6A H62A 0.9900
N1B C7B 1.330(3)
N1B C1B 1.457(3)
N1B H1B 0.8800
N2B C7B 1.346(3)
N2B C3B 1.464(3)
N2B C4B 1.465(3)
N3B C7B 1.330(3)
N3B C6B 1.454(3)
N3B H3B 0.8800
C1B C2B 1.514(3)
C1B H11B 0.9900
C1B H12B 0.9900
C2B C3B 1.511(3)
C2B H21B 0.9900
C2B H22B 0.9900
C3B H31B 0.9900
C3B H32B 0.9900
C4B C5B 1.519(3)
C4B H41B 0.9900
C4B H42B 0.9900
C5B C6B 1.516(3)
C5B H51B 0.9900
C5B H52B 0.9900
C6B H61B 0.9900
C6B H62B 0.9900
O1W H11W 0.850(17)
O1W H12W 0.853(17)
O2W H21W 0.880(16)
O2W H22W 0.837(16)
O3W H31W 0.873(16)
O3W H32W 0.855(16)
O4W H41W 0.851(16)
O4W H42W 0.868(16)
O5W H51W 0.872(16)
O5W H52W 0.852(16)

loop_
_geom_hbond_atom_site_label_D
_geom_hbond_atom_site_label_H
_geom_hbond_atom_site_label_A
_geom_hbond_distance_DH
_geom_hbond_distance_HA
_geom_hbond_distance_DA
_geom_hbond_angle_DHA
_geom_hbond_site_symmetry_A
N1A H1A O1 0.88 1.95 2.832(3) 175.7 .
N3A H3A O2 0.88 2.01 2.828(3) 153.5 .
N1B H1B O3 0.88 2.01 2.880(3) 170.5 .
N3B H3B O4 0.88 1.91 2.765(2) 164.1 .
O1W H11W O1 0.850(17) 1.884(19) 2.718(2) 166(3) .
O1W H12W O4 0.853(17) 1.937(17) 2.789(3) 176(3) .
O2W H21W O3 0.880(16) 1.841(16) 2.710(2) 169(2) .
O2W H22W O2 0.837(16) 1.927(16) 2.743(2) 165(2) 2_566
O3W H31W O2W 0.873(16) 1.876(16) 2.748(2) 179(2) .
O3W H32W O5W 0.855(16) 1.957(16) 2.812(2) 177(2) 2_656
O4W H41W O3W 0.851(16) 1.915(16) 2.766(2) 178(3) 2_556
O4W H42W O1W 0.868(16) 1.833(16) 2.699(3) 175(2) .
O5W H51W O4W 0.872(16) 2.038(17) 2.903(2) 171(2) .
O5W H52W O4W 0.852(16) 1.942(17) 2.790(2) 174(2) 2_655

loop_
_geom_torsion_atom_site_label_1
_geom_torsion_atom_site_label_2
_geom_torsion_atom_site_label_3
_geom_torsion_atom_site_label_4
_geom_torsion
O2 C1 C2 C3 -93.9(2)
O1 C1 C2 C3 84.1(2)
C1 C2 C3 C4 -171.27(18)
C2 C3 C4 C5 77.8(2)
C3 C4 C5 O4 11.1(3)
C3 C4 C5 O3 -170.44(19)
C7A N1A C1A C2A 31.4(3)
N1A C1A C2A C3A -53.9(2)
C7A N2A C3A C2A -18.0(3)
C4A N2A C3A C2A 161.2(2)
C1A C2A C3A N2A 48.6(3)
C7A N2A C4A C5A -17.8(3)
C3A N2A C4A C5A 162.96(19)
N2A C4A C5A C6A 48.0(3)
C7A N3A C6A C5A 35.0(3)
C4A C5A C6A N3A -55.5(3)
C6A N3A C7A N1A 177.76(19)
C6A N3A C7A N2A -3.3(3)
C1A N1A C7A N3A 179.58(18)
C1A N1A C7A N2A 0.7(3)
C3A N2A C7A N3A 173.09(19)
C4A N2A C7A N3A -6.1(3)
C3A N2A C7A N1A -8.0(3)
C4A N2A C7A N1A 172.74(19)
C7B N1B C1B C2B 34.9(3)
N1B C1B C2B C3B -55.1(2)
C7B N2B C3B C2B -18.3(3)
C4B N2B C3B C2B 164.59(18)
C1B C2B C3B N2B 48.2(2)
C7B N2B C4B C5B -18.2(3)
C3B N2B C4B C5B 158.97(18)
N2B C4B C5B C6B 49.5(2)
C7B N3B C6B C5B 32.7(3)
C4B C5B C6B N3B -55.6(2)
C1B N1B C7B N3B 175.95(18)
C1B N1B C7B N2B -3.9(3)
C6B N3B C7B N1B -179.62(18)
C6B N3B C7B N2B 0.2(3)
C3B N2B C7B N1B -5.4(3)
C4B N2B C7B N1B 171.60(18)
C3B N2B C7B N3B 174.75(18)
C4B N2B C7B N3B -8.3(3)

loop_
_publcif_info_datablock.id
_publcif_info_datablock.publ_exptl
_publcif_info_datablock.publ_geom
_publcif_info_datablock.structure
New_Global_Publ_Block ? ? ?
vny120glult y y y
